data_4314938
loop_
_publ_author_name
'Graham T. Sazama'
'Theodore A. Betley'

_publ_contact_author_address
;Department of Chemistry and Chemical Biology
Harvard University
Mallinckrodt 306E
12 Oxford Street
Cambridge, MA 02139
;
_publ_contact_author_email betley@chemistry.harvard.edu
_publ_contact_author_name 'Theodore A. Betley'
_publ_contact_author_phone 617-496-9944
_publ_section_title
;
 Ligand-Centered Redox Activity: Redox Properties of 3d Transition Metal
 Ions Ligated by the Weak-Field Tris(pyrrolyl)ethane Trianion
;
_journal_name_full 'Inorganic Chemistry'
_journal_page_first 2512
_journal_page_last 2524
_journal_paper_doi 10.1021/ic100028y
_journal_volume 49
_journal_year 2010
_chemical_formula_sum 'C66 H87 Li N4 O5 Zn'
_chemical_formula_weight 1088.71
_chemical_name_systematic
; 
 ? 
;
_space_group_IT_number 2
_symmetry_cell_setting triclinic
_symmetry_space_group_name_Hall '-P 1'
_symmetry_space_group_name_H-M 'P -1'
_atom_sites_solution_hydrogens geom
_atom_sites_solution_primary direct
_atom_sites_solution_secondary difmap
_audit_creation_method SHELXL-97
_cell_angle_alpha 77.6430(10)
_cell_angle_beta 89.1500(10)
_cell_angle_gamma 62.8850(10)
_cell_formula_units_Z 2
_cell_length_a 12.0972(8)
_cell_length_b 13.2008(8)
_cell_length_c 21.9749(14)
_cell_measurement_reflns_used 14957
_cell_measurement_temperature 193(2)
_cell_measurement_theta_max 25.12
_cell_measurement_theta_min 2.21
_cell_volume 3037.3(3)
_computing_cell_refinement 'Bruker SAINT'
_computing_data_collection 'Bruker APEX2'
_computing_data_reduction 'Bruker SAINT'
_computing_molecular_graphics 'Bruker SHELXTL'
_computing_publication_material 'Bruker SHELXTL'
_computing_structure_refinement 'SHELXL-97 (Sheldrick, 1997)'
_computing_structure_solution 'SHELXS-97 (Sheldrick, 1990)'
_diffrn_ambient_temperature 193(2)
_diffrn_measured_fraction_theta_full 0.997
_diffrn_measured_fraction_theta_max 0.997
_diffrn_measurement_device_type 'Bruker APEX-II CCD'
_diffrn_measurement_method '\f and \w scans'
_diffrn_radiation_monochromator graphite
_diffrn_radiation_source 'fine-focus sealed tube'
_diffrn_radiation_type MoK\a
_diffrn_radiation_wavelength 0.71073
_diffrn_reflns_av_R_equivalents 0.0235
_diffrn_reflns_av_sigmaI/netI 0.0229
_diffrn_reflns_limit_h_max 15
_diffrn_reflns_limit_h_min -15
_diffrn_reflns_limit_k_max 17
_diffrn_reflns_limit_k_min -17
_diffrn_reflns_limit_l_max 29
_diffrn_reflns_limit_l_min -29
_diffrn_reflns_number 50961
_diffrn_reflns_theta_full 28.01
_diffrn_reflns_theta_max 28.01
_diffrn_reflns_theta_min 1.78
_diffrn_standards_number 0
_exptl_absorpt_coefficient_mu 0.455
_exptl_absorpt_correction_T_max 0.9474
_exptl_absorpt_correction_T_min 0.7562
_exptl_absorpt_correction_type multi-scan
_exptl_absorpt_process_details 'SADABS (Bruker AXS, 2004)'
_exptl_crystal_colour yellow
_exptl_crystal_density_method 'not measured'
_exptl_crystal_description prism
_exptl_crystal_F_000 1168
_exptl_crystal_size_max 0.65
_exptl_crystal_size_mid 0.13
_exptl_crystal_size_min 0.12
_refine_diff_density_max 0.635
_refine_diff_density_min -0.602
_refine_diff_density_rms 0.062
_refine_ls_extinction_method none
_refine_ls_goodness_of_fit_ref 1.035
_refine_ls_hydrogen_treatment constr
_refine_ls_matrix_type full
_refine_ls_number_parameters 787
_refine_ls_number_reflns 14634
_refine_ls_number_restraints 297
_refine_ls_restrained_S_all 1.073
_refine_ls_R_factor_all 0.0634
_refine_ls_R_factor_gt 0.0526
_refine_ls_shift/su_max 0.004
_refine_ls_shift/su_mean 0.000
_refine_ls_structure_factor_coef Fsqd
_refine_ls_weighting_details 'calc w=1/[\s^2^(Fo^2^)+(0.0978P)^2^+0.7354P] where P=(Fo^2^+2Fc^2^)/3'
_refine_ls_weighting_scheme calc
_refine_ls_wR_factor_gt 0.1464
_refine_ls_wR_factor_ref 0.1579
_reflns_number_gt 12154
_reflns_number_total 14634
_reflns_threshold_expression >2sigma(I)
_cod_data_source_file ic100028y_si_002_5.cif
_cod_data_source_block gts007
_cod_depositor_comments
;
The following automatic conversions were performed:

'_symmetry_cell_setting' value 'Triclinic' changed to 'triclinic'
according to the built-in table from CIF Core dictionary named
'cif_core.dic' version 2.4.1 from 2010-06-29.

Automatic conversion script
Id: cif_fix_values 1646 2011-03-28 12:23:43Z adriana 
;
_cod_database_code 4314938

loop_
_symmetry_equiv_pos_as_xyz
'x, y, z'
'-x, -y, -z'

loop_
_atom_site_label
_atom_site_type_symbol
_atom_site_fract_x
_atom_site_fract_y
_atom_site_fract_z
_atom_site_U_iso_or_equiv
_atom_site_adp_type
_atom_site_occupancy
_atom_site_symmetry_multiplicity
_atom_site_calc_flag
_atom_site_refinement_flags
_atom_site_disorder_assembly
_atom_site_disorder_group
Zn1 Zn -0.59507(2) 1.021404(19) 0.304421(10) 0.03728(9) Uani 1 1 d . . .
C1 C -0.6970(3) 1.0159(2) 0.11385(10) 0.0562(6) Uani 1 1 d . . .
H1A H -0.7475 0.9747 0.1160 0.084 Uiso 1 1 calc R . .
H1B H -0.6213 0.9757 0.0938 0.084 Uiso 1 1 calc R . .
H1C H -0.7453 1.0965 0.0894 0.084 Uiso 1 1 calc R . .
C2 C -0.6609(2) 1.01710(19) 0.18019(9) 0.0438(4) Uani 1 1 d . . .
N1 N -0.54432(16) 1.09907(15) 0.22971(8) 0.0404(4) Uani 1 1 d . . .
C10 C -0.5826(2) 1.08205(19) 0.17584(9) 0.0434(4) Uani 1 1 d . . .
C11 C -0.5392(2) 1.1306(2) 0.12536(10) 0.0535(5) Uani 1 1 d . . .
H11A H -0.5519 1.1308 0.0828 0.064 Uiso 1 1 calc R . .
C12 C -0.4722(2) 1.1800(2) 0.14924(11) 0.0553(6) Uani 1 1 d . . .
H12A H -0.4315 1.2200 0.1257 0.066 Uiso 1 1 calc R . .
C13 C -0.4771(2) 1.15924(19) 0.21306(10) 0.0432(4) Uani 1 1 d . . .
C14 C -0.43045(19) 1.19996(18) 0.26031(10) 0.0414(4) Uani 1 1 d . . .
C15 C -0.5161(2) 1.28790(18) 0.28825(10) 0.0444(4) Uani 1 1 d . . .
C16 C -0.4722(2) 1.3281(2) 0.33113(12) 0.0507(5) Uani 1 1 d . . .
H16A H -0.5305 1.3878 0.3494 0.061 Uiso 1 1 calc R . .
C17 C -0.3454(2) 1.2834(2) 0.34804(12) 0.0540(5) Uani 1 1 d . . .
C18 C -0.2620(2) 1.1960(2) 0.32130(12) 0.0531(5) Uani 1 1 d . . .
H18A H -0.1752 1.1642 0.3326 0.064 Uiso 1 1 calc R . .
C19 C -0.3024(2) 1.1529(2) 0.27788(11) 0.0472(5) Uani 1 1 d . . .
C151 C -0.6547(2) 1.3397(2) 0.27168(13) 0.0572(6) Uani 1 1 d . . .
H15A H -0.6996 1.3979 0.2961 0.086 Uiso 1 1 calc R . .
H15B H -0.6797 1.2775 0.2812 0.086 Uiso 1 1 calc R . .
H15C H -0.6748 1.3773 0.2269 0.086 Uiso 1 1 calc R . .
C171 C -0.3011(3) 1.3279(3) 0.39587(17) 0.0806(9) Uani 1 1 d . . .
H17A H -0.2107 1.2805 0.4059 0.121 Uiso 1 1 calc R . .
H17B H -0.3431 1.3222 0.4340 0.121 Uiso 1 1 calc R . .
H17C H -0.3209 1.4098 0.3786 0.121 Uiso 1 1 calc R . .
C191 C -0.2069(2) 1.0541(3) 0.25211(14) 0.0639(7) Uani 1 1 d . . .
H19A H -0.2356 0.9955 0.2527 0.096 Uiso 1 1 calc R . .
H19B H -0.1272 1.0179 0.2779 0.096 Uiso 1 1 calc R . .
H19C H -0.1960 1.0848 0.2090 0.096 Uiso 1 1 calc R . .
N2 N -0.53861(16) 0.87069(15) 0.27962(8) 0.0416(4) Uani 1 1 d . . .
C20 C -0.5860(2) 0.89118(19) 0.21891(10) 0.0435(4) Uani 1 1 d . . .
C21 C -0.5550(2) 0.7856(2) 0.20380(11) 0.0546(5) Uani 1 1 d . . .
H21A H -0.5759 0.7749 0.1650 0.066 Uiso 1 1 calc R . .
C22 C -0.4864(3) 0.6970(2) 0.25702(12) 0.0590(6) Uani 1 1 d . . .
H22A H -0.4526 0.6150 0.2610 0.071 Uiso 1 1 calc R . .
C23 C -0.4777(2) 0.75186(19) 0.30241(10) 0.0466(5) Uani 1 1 d . . .
C24 C -0.4115(2) 0.69770(18) 0.36653(10) 0.0459(5) Uani 1 1 d . . .
C25 C -0.4654(2) 0.65369(18) 0.41539(11) 0.0489(5) Uani 1 1 d . . .
C26 C -0.4007(2) 0.60184(19) 0.47459(12) 0.0548(5) Uani 1 1 d . . .
H26A H -0.4383 0.5730 0.5074 0.066 Uiso 1 1 calc R . .
C27 C -0.2834(2) 0.5908(2) 0.48742(12) 0.0563(6) Uani 1 1 d . . .
C28 C -0.2304(2) 0.6329(2) 0.43875(12) 0.0569(6) Uani 1 1 d . . .
H28A H -0.1496 0.6251 0.4464 0.068 Uiso 1 1 calc R . .
C29 C -0.2922(2) 0.6865(2) 0.37869(11) 0.0514(5) Uani 1 1 d . . .
C251 C -0.5906(3) 0.6594(2) 0.40405(14) 0.0633(6) Uani 1 1 d . . .
H25A H -0.6280 0.6545 0.4438 0.095 Uiso 1 1 calc R . .
H25B H -0.5803 0.5940 0.3862 0.095 Uiso 1 1 calc R . .
H25C H -0.6453 0.7335 0.3748 0.095 Uiso 1 1 calc R . .
C271 C -0.2176(3) 0.5378(3) 0.55341(14) 0.0784(8) Uani 1 1 d . . .
H27A H -0.1292 0.5181 0.5520 0.118 Uiso 1 1 calc R . .
H27B H -0.2249 0.4667 0.5713 0.118 Uiso 1 1 calc R . .
H27C H -0.2562 0.5944 0.5794 0.118 Uiso 1 1 calc R . .
C291 C -0.2285(3) 0.7285(3) 0.32677(14) 0.0666(7) Uani 1 1 d . . .
H29A H -0.1522 0.7242 0.3446 0.100 Uiso 1 1 calc R . .
H29B H -0.2849 0.8096 0.3055 0.100 Uiso 1 1 calc R . .
H29C H -0.2071 0.6787 0.2967 0.100 Uiso 1 1 calc R . .
N3 N -0.77229(16) 1.08969(15) 0.27208(8) 0.0426(4) Uani 1 1 d . . .
C30 C -0.7803(2) 1.07985(19) 0.21125(10) 0.0443(4) Uani 1 1 d . . .
C31 C -0.9044(2) 1.1337(2) 0.18814(11) 0.0547(5) Uani 1 1 d . . .
H31A H -0.9359 1.1394 0.1475 0.066 Uiso 1 1 calc R . .
C32 C -0.9749(2) 1.1783(2) 0.23628(12) 0.0577(6) Uani 1 1 d . . .
H32A H -1.0632 1.2200 0.2342 0.069 Uiso 1 1 calc R . .
C33 C -0.8922(2) 1.1503(2) 0.28716(11) 0.0470(5) Uani 1 1 d . . .
C34 C -0.91803(19) 1.1715(2) 0.35076(11) 0.0476(5) Uani 1 1 d . . .
C35 C -0.9673(2) 1.2856(2) 0.36156(15) 0.0618(6) Uani 1 1 d . . .
C36 C -0.9893(3) 1.3001(3) 0.42248(18) 0.0773(9) Uani 1 1 d . . .
H36A H -1.0211 1.3766 0.4295 0.093 Uiso 1 1 calc R . .
C37 C -0.9672(3) 1.2089(3) 0.47268(16) 0.0724(8) Uani 1 1 d . . .
C38 C -0.9209(2) 1.0988(3) 0.46113(13) 0.0616(6) Uani 1 1 d . . .
H38A H -0.9064 1.0344 0.4949 0.074 Uiso 1 1 calc R . .
C39 C -0.8946(2) 1.0786(2) 0.40170(11) 0.0522(5) Uani 1 1 d . . .
C351 C -0.9957(3) 1.3897(3) 0.30846(19) 0.0873(10) Uani 1 1 d . . .
H35A H -0.9829 1.4483 0.3239 0.131 Uiso 1 1 calc R . .
H35B H -1.0827 1.4238 0.2911 0.131 Uiso 1 1 calc R . .
H35C H -0.9402 1.3649 0.2758 0.131 Uiso 1 1 calc R . .
C371 C -0.9947(5) 1.2280(5) 0.5378(2) 0.1160(16) Uani 1 1 d . . .
H37A H -0.9777 1.2913 0.5437 0.174 Uiso 1 1 calc R . .
H37B H -0.9415 1.1559 0.5687 0.174 Uiso 1 1 calc R . .
H37C H -1.0825 1.2492 0.5430 0.174 Uiso 1 1 calc R . .
C391 C -0.8433(3) 0.9554(3) 0.39355(14) 0.0734(8) Uani 1 1 d . . .
H39A H -0.7631 0.9331 0.3756 0.110 Uiso 1 1 calc R . .
H39B H -0.9021 0.9508 0.3654 0.110 Uiso 1 1 calc R . .
H39C H -0.8313 0.9020 0.4343 0.110 Uiso 1 1 calc R . .
N4 N -0.53790(16) 1.04837(15) 0.38203(8) 0.0411(4) Uani 1 1 d . . .
C40 C -0.6163(2) 1.11695(19) 0.41707(10) 0.0489(5) Uani 1 1 d . . .
H40A H -0.7030 1.1410 0.4107 0.059 Uiso 1 1 calc R . .
C41 C -0.5746(3) 1.1535(2) 0.46212(11) 0.0628(7) Uani 1 1 d . . .
H41A H -0.6321 1.2019 0.4862 0.075 Uiso 1 1 calc R . .
C42 C -0.4505(3) 1.1199(3) 0.47181(12) 0.0702(8) Uani 1 1 d . . .
H42A H -0.4208 1.1447 0.5026 0.084 Uiso 1 1 calc R . .
C43 C -0.3687(3) 1.0495(3) 0.43639(12) 0.0653(7) Uani 1 1 d . . .
H43A H -0.2818 1.0250 0.4423 0.078 Uiso 1 1 calc R . .
C44 C -0.4156(2) 1.0152(2) 0.39202(11) 0.0519(5) Uani 1 1 d . . .
H44A H -0.3592 0.9663 0.3677 0.062 Uiso 1 1 calc R . .
Li1 Li 0.0589(5) 0.7221(5) 0.1076(2) 0.0728(13) Uani 1 1 d D . .
O1 O 0.1050(17) 0.8067(17) 0.0373(8) 0.060(2) Uani 0.414(14) 1 d PD A 1
C1A C 0.065(3) 0.838(5) -0.0287(11) 0.088(2) Uani 0.414(14) 1 d PD A 1
H1A1 H -0.0194 0.9060 -0.0379 0.106 Uiso 0.414(14) 1 calc PR A 1
H1A2 H 0.0609 0.7715 -0.0410 0.106 Uiso 0.414(14) 1 calc PR A 1
C1B C 0.1568(15) 0.867(2) -0.0644(6) 0.093(4) Uani 0.414(14) 1 d PD A 1
H1B1 H 0.1770 0.8315 -0.1011 0.112 Uiso 0.414(14) 1 calc PR A 1
H1B2 H 0.1230 0.9529 -0.0792 0.112 Uiso 0.414(14) 1 calc PR A 1
C1C C 0.2669(12) 0.8189(17) -0.0206(5) 0.087(3) Uani 0.414(14) 1 d PD A 1
H1C1 H 0.3070 0.8707 -0.0271 0.105 Uiso 0.414(14) 1 calc PR A 1
H1C2 H 0.3283 0.7403 -0.0253 0.105 Uiso 0.414(14) 1 calc PR A 1
C1D C 0.2181(16) 0.8123(18) 0.0422(7) 0.079(3) Uani 0.414(14) 1 d PD A 1
H1D1 H 0.2798 0.7420 0.0725 0.094 Uiso 0.414(14) 1 calc PR A 1
H1D2 H 0.2041 0.8822 0.0575 0.094 Uiso 0.414(14) 1 calc PR A 1
O1X O 0.1335(16) 0.7707(14) 0.0367(8) 0.060(2) Uani 0.367(12) 1 d PD A 2
C1AX C 0.068(4) 0.833(5) -0.0249(12) 0.088(2) Uani 0.367(12) 1 d PD A 2
H1A3 H -0.0194 0.8884 -0.0214 0.106 Uiso 0.367(12) 1 calc PR A 2
H1A4 H 0.0682 0.7768 -0.0486 0.106 Uiso 0.367(12) 1 calc PR A 2
C1BX C 0.1348(18) 0.897(2) -0.0572(7) 0.093(4) Uani 0.367(12) 1 d PD A 2
H1B3 H 0.1650 0.8705 -0.0960 0.112 Uiso 0.367(12) 1 calc PR A 2
H1B4 H 0.0779 0.9818 -0.0685 0.112 Uiso 0.367(12) 1 calc PR A 2
C1CX C 0.2397(14) 0.8714(14) -0.0145(7) 0.087(3) Uani 0.367(12) 1 d PD A 2
H1C3 H 0.2227 0.9394 0.0033 0.105 Uiso 0.367(12) 1 calc PR A 2
H1C4 H 0.3168 0.8510 -0.0360 0.105 Uiso 0.367(12) 1 calc PR A 2
C1DX C 0.2514(17) 0.7699(19) 0.0353(8) 0.079(3) Uani 0.367(12) 1 d PD A 2
H1D3 H 0.3153 0.6959 0.0263 0.094 Uiso 0.367(12) 1 calc PR A 2
H1D4 H 0.2771 0.7760 0.0764 0.094 Uiso 0.367(12) 1 calc PR A 2
O1Y O 0.120(2) 0.794(3) 0.0390(8) 0.060(2) Uani 0.219(14) 1 d PD A 3
C1AY C 0.092(2) 0.781(3) -0.0223(10) 0.088(2) Uani 0.219(14) 1 d PD A 3
H1A5 H 0.0036 0.8349 -0.0375 0.106 Uiso 0.219(14) 1 calc PR A 3
H1A6 H 0.1083 0.7001 -0.0202 0.106 Uiso 0.219(14) 1 calc PR A 3
C1BY C 0.175(2) 0.811(3) -0.0646(8) 0.093(4) Uani 0.219(14) 1 d PD A 3
H1B5 H 0.1956 0.7675 -0.0981 0.112 Uiso 0.219(14) 1 calc PR A 3
H1B6 H 0.1359 0.8961 -0.0838 0.112 Uiso 0.219(14) 1 calc PR A 3
C1CY C 0.285(2) 0.774(3) -0.0220(10) 0.087(3) Uani 0.219(14) 1 d PD A 3
H1C5 H 0.3221 0.8274 -0.0348 0.105 Uiso 0.219(14) 1 calc PR A 3
H1C6 H 0.3476 0.6939 -0.0233 0.105 Uiso 0.219(14) 1 calc PR A 3
C1DY C 0.246(3) 0.777(4) 0.0424(10) 0.079(3) Uani 0.219(14) 1 d PD A 3
H1D5 H 0.3008 0.7030 0.0723 0.094 Uiso 0.219(14) 1 calc PR A 3
H1D6 H 0.2491 0.8426 0.0560 0.094 Uiso 0.219(14) 1 calc PR A 3
O2 O 0.128(4) 0.743(2) 0.1788(14) 0.067(2) Uani 0.308(5) 1 d PD A 1
C2A C 0.089(3) 0.841(3) 0.2007(9) 0.0619(15) Uani 0.308(5) 1 d PD A 1
H2A1 H -0.0035 0.8842 0.1964 0.074 Uiso 0.308(5) 1 calc PR A 1
H2A2 H 0.1211 0.8930 0.1770 0.074 Uiso 0.308(5) 1 calc PR A 1
C2B C 0.1374(16) 0.8026(12) 0.2669(7) 0.0680(12) Uani 0.308(5) 1 d PD A 1
H2B1 H 0.0687 0.8321 0.2938 0.082 Uiso 0.308(5) 1 calc PR A 1
H2B2 H 0.1978 0.8311 0.2740 0.082 Uiso 0.308(5) 1 calc PR A 1
C2C C 0.1995(12) 0.6726(11) 0.2806(5) 0.0816(14) Uani 0.308(5) 1 d PD A 1
H2C1 H 0.2801 0.6387 0.3063 0.098 Uiso 0.308(5) 1 calc PR A 1
H2C2 H 0.1457 0.6414 0.3029 0.098 Uiso 0.308(5) 1 calc PR A 1
C2D C 0.2180(16) 0.6475(11) 0.2192(6) 0.0945(18) Uani 0.308(5) 1 d PD A 1
H2D1 H 0.3021 0.6345 0.2077 0.113 Uiso 0.308(5) 1 calc PR A 1
H2D2 H 0.2096 0.5766 0.2185 0.113 Uiso 0.308(5) 1 calc PR A 1
O2X O 0.1142(16) 0.7414(9) 0.1835(6) 0.067(2) Uani 0.692(5) 1 d PD A 2
C2AX C 0.1061(11) 0.8531(11) 0.1904(4) 0.0619(15) Uani 0.692(5) 1 d PD A 2
H2A3 H 0.0196 0.9164 0.1782 0.074 Uiso 0.692(5) 1 calc PR A 2
H2A4 H 0.1618 0.8733 0.1626 0.074 Uiso 0.692(5) 1 calc PR A 2
C2BX C 0.1432(6) 0.8423(6) 0.2561(3) 0.0680(12) Uani 0.692(5) 1 d PD A 2
H2B3 H 0.0930 0.9160 0.2695 0.082 Uiso 0.692(5) 1 calc PR A 2
H2B4 H 0.2328 0.8204 0.2625 0.082 Uiso 0.692(5) 1 calc PR A 2
C2CX C 0.1163(5) 0.7470(5) 0.2899(2) 0.0816(14) Uani 0.692(5) 1 d PD A 2
H2C3 H 0.0266 0.7775 0.2963 0.098 Uiso 0.692(5) 1 calc PR A 2
H2C4 H 0.1661 0.7083 0.3311 0.098 Uiso 0.692(5) 1 calc PR A 2
C2DX C 0.1540(7) 0.6629(4) 0.2467(3) 0.0945(18) Uani 0.692(5) 1 d PD A 2
H2D3 H 0.2453 0.6113 0.2521 0.113 Uiso 0.692(5) 1 calc PR A 2
H2D4 H 0.1108 0.6139 0.2547 0.113 Uiso 0.692(5) 1 calc PR A 2
O3 O 0.1156(3) 0.5598(3) 0.10725(14) 0.1030(9) Uani 1 1 d . A .
C3A C 0.1839(6) 0.4082(4) 0.0573(3) 0.147(2) Uani 1 1 d . A .
H3A1 H 0.1407 0.4401 0.0145 0.176 Uiso 1 1 calc R . .
H3A2 H 0.2587 0.3326 0.0588 0.176 Uiso 1 1 calc R . .
C3B C 0.1028(8) 0.3952(5) 0.1024(5) 0.202(4) Uani 1 1 d . A .
H3B1 H 0.1481 0.3200 0.1336 0.243 Uiso 1 1 calc R . .
H3B2 H 0.0313 0.3945 0.0816 0.243 Uiso 1 1 calc R . .
C3C C 0.0587(6) 0.4897(6) 0.1330(3) 0.1330(19) Uani 1 1 d . . .
H3C1 H -0.0333 0.5357 0.1256 0.160 Uiso 1 1 calc R A .
H3C2 H 0.0821 0.4598 0.1787 0.160 Uiso 1 1 calc R . .
C3D C 0.2162(5) 0.4894(5) 0.0763(2) 0.1209(16) Uani 1 1 d . . .
H3D1 H 0.2939 0.4468 0.1049 0.145 Uiso 1 1 calc R A .
H3D2 H 0.2297 0.5389 0.0393 0.145 Uiso 1 1 calc R . .
O4 O -0.1133(11) 0.7627(12) 0.1088(6) 0.0735(13) Uani 0.299(8) 1 d PD A 1
C4A C -0.200(3) 0.775(2) 0.0609(11) 0.091(3) Uani 0.299(8) 1 d PD A 1
H4A1 H -0.2062 0.8330 0.0225 0.110 Uiso 0.299(8) 1 calc PR A 1
H4A2 H -0.1786 0.6990 0.0504 0.110 Uiso 0.299(8) 1 calc PR A 1
C4B C -0.309(3) 0.815(4) 0.0929(12) 0.116(3) Uani 0.299(8) 1 d PD A 1
H4B1 H -0.3321 0.7506 0.1057 0.139 Uiso 0.299(8) 1 calc PR A 1
H4B2 H -0.3785 0.8805 0.0640 0.139 Uiso 0.299(8) 1 calc PR A 1
C4C C -0.293(2) 0.853(2) 0.1482(11) 0.105(3) Uani 0.299(8) 1 d PD A 1
H4C1 H -0.3022 0.9330 0.1377 0.126 Uiso 0.299(8) 1 calc PR A 1
H4C2 H -0.3498 0.8464 0.1799 0.126 Uiso 0.299(8) 1 calc PR A 1
C4D C -0.1684(12) 0.7673(15) 0.1665(6) 0.0796(15) Uani 0.299(8) 1 d PD A 1
H4D1 H -0.1633 0.6906 0.1871 0.096 Uiso 0.299(8) 1 calc PR A 1
H4D2 H -0.1274 0.7909 0.1954 0.096 Uiso 0.299(8) 1 calc PR A 1
O4X O -0.1220(4) 0.8104(5) 0.1017(2) 0.0735(13) Uani 0.701(8) 1 d PD A 2
C4AX C -0.2032(10) 0.8207(8) 0.0531(4) 0.091(3) Uani 0.701(8) 1 d PD A 2
H4A3 H -0.1655 0.7492 0.0366 0.110 Uiso 0.701(8) 1 calc PR A 2
H4A4 H -0.2162 0.8882 0.0186 0.110 Uiso 0.701(8) 1 calc PR A 2
C4BX C -0.3258(10) 0.8377(14) 0.0764(4) 0.116(3) Uani 0.701(8) 1 d PD A 2
H4B3 H -0.3535 0.7854 0.0627 0.139 Uiso 0.701(8) 1 calc PR A 2
H4B4 H -0.3910 0.9198 0.0616 0.139 Uiso 0.701(8) 1 calc PR A 2
C4CX C -0.2967(8) 0.8048(9) 0.1487(4) 0.105(3) Uani 0.701(8) 1 d PD A 2
H4C3 H -0.3701 0.8500 0.1698 0.126 Uiso 0.701(8) 1 calc PR A 2
H4C4 H -0.2657 0.7201 0.1664 0.126 Uiso 0.701(8) 1 calc PR A 2
C4DX C -0.1966(5) 0.8407(7) 0.1523(3) 0.0796(15) Uani 0.701(8) 1 d PD A 2
H4D3 H -0.2342 0.9260 0.1490 0.096 Uiso 0.701(8) 1 calc PR A 2
H4D4 H -0.1446 0.7996 0.1928 0.096 Uiso 0.701(8) 1 calc PR A 2
O5 O 0.6713(12) 0.419(2) 0.1791(6) 0.193(3) Uani 0.550(4) 1 d PDU B 1
C5A C 0.5388(10) 0.4831(13) 0.1515(4) 0.110(2) Uani 0.550(4) 1 d PDU B 1
H5A1 H 0.4939 0.5573 0.1651 0.132 Uiso 0.550(4) 1 calc PR B 1
H5A2 H 0.4958 0.4348 0.1648 0.132 Uiso 0.550(4) 1 calc PR B 1
C5B C 0.5430(8) 0.5070(8) 0.0810(4) 0.1090(19) Uani 0.550(4) 1 d PDU B 1
H5B1 H 0.5120 0.5916 0.0625 0.131 Uiso 0.550(4) 1 calc PR B 1
H5B2 H 0.4932 0.4787 0.0610 0.131 Uiso 0.550(4) 1 calc PR B 1
C5C C 0.6822(7) 0.4372(8) 0.0743(3) 0.113(2) Uani 0.550(4) 1 d PDU B 1
H5C1 H 0.7058 0.4660 0.0334 0.136 Uiso 0.550(4) 1 calc PR B 1
H5C2 H 0.7095 0.3522 0.0812 0.136 Uiso 0.550(4) 1 calc PR B 1
C5D C 0.7359(11) 0.4703(11) 0.1339(5) 0.144(3) Uani 0.550(4) 1 d PDU B 1
H5D1 H 0.8279 0.4284 0.1423 0.173 Uiso 0.550(4) 1 calc PR B 1
H5D2 H 0.7040 0.5554 0.1294 0.173 Uiso 0.550(4) 1 calc PR B 1
O5X O 0.6593(14) 0.449(3) 0.1666(7) 0.193(3) Uani 0.450(4) 1 d PDU B 2
C5AX C 0.5429(12) 0.5024(16) 0.1248(6) 0.110(2) Uani 0.450(4) 1 d PDU B 2
H5A3 H 0.4718 0.5612 0.1415 0.132 Uiso 0.450(4) 1 calc PR B 2
H5A4 H 0.5209 0.4434 0.1154 0.132 Uiso 0.450(4) 1 calc PR B 2
C5BX C 0.5893(9) 0.5587(10) 0.0681(4) 0.1090(19) Uani 0.450(4) 1 d PDU B 2
H5B3 H 0.5739 0.5374 0.0297 0.131 Uiso 0.450(4) 1 calc PR B 2
H5B4 H 0.5462 0.6450 0.0612 0.131 Uiso 0.450(4) 1 calc PR B 2
C5CX C 0.7203(8) 0.5132(9) 0.0837(4) 0.113(2) Uani 0.450(4) 1 d PDU B 2
H5C3 H 0.7367 0.5647 0.1049 0.136 Uiso 0.450(4) 1 calc PR B 2
H5C4 H 0.7657 0.5056 0.0457 0.136 Uiso 0.450(4) 1 calc PR B 2
C5DX C 0.7605(12) 0.3907(11) 0.1286(7) 0.144(3) Uani 0.450(4) 1 d PDU B 2
H5D3 H 0.7493 0.3347 0.1089 0.173 Uiso 0.450(4) 1 calc PR B 2
H5D4 H 0.8451 0.3550 0.1505 0.173 Uiso 0.450(4) 1 calc PR B 2

loop_
_atom_site_aniso_label
_atom_site_aniso_U_11
_atom_site_aniso_U_22
_atom_site_aniso_U_33
_atom_site_aniso_U_23
_atom_site_aniso_U_13
_atom_site_aniso_U_12
Zn1 0.04233(14) 0.04031(14) 0.03118(13) -0.00910(9) 0.00103(9) -0.02042(10)
C1 0.0690(15) 0.0730(16) 0.0370(11) -0.0138(10) -0.0014(10) -0.0411(13)
C2 0.0521(11) 0.0513(11) 0.0335(9) -0.0107(8) 0.0002(8) -0.0283(10)
N1 0.0475(9) 0.0443(9) 0.0342(8) -0.0090(7) 0.0019(7) -0.0253(7)
C10 0.0496(11) 0.0488(11) 0.0345(9) -0.0087(8) 0.0021(8) -0.0256(9)
C11 0.0709(15) 0.0655(14) 0.0335(10) -0.0117(10) 0.0090(10) -0.0397(12)
C12 0.0682(15) 0.0678(15) 0.0458(12) -0.0152(11) 0.0168(11) -0.0444(13)
C13 0.0468(11) 0.0467(11) 0.0414(10) -0.0117(8) 0.0073(8) -0.0257(9)
C14 0.0461(10) 0.0408(10) 0.0415(10) -0.0093(8) 0.0060(8) -0.0238(8)
C15 0.0451(10) 0.0406(10) 0.0467(11) -0.0091(8) 0.0043(8) -0.0196(9)
C16 0.0496(12) 0.0480(12) 0.0586(13) -0.0214(10) 0.0098(10) -0.0224(10)
C17 0.0545(13) 0.0637(14) 0.0570(13) -0.0236(11) 0.0086(10) -0.0346(11)
C18 0.0430(11) 0.0645(14) 0.0603(14) -0.0215(11) 0.0075(10) -0.0290(10)
C19 0.0443(11) 0.0518(12) 0.0525(12) -0.0191(10) 0.0128(9) -0.0255(9)
C151 0.0453(12) 0.0502(13) 0.0667(15) -0.0156(11) -0.0016(10) -0.0132(10)
C171 0.0708(18) 0.109(2) 0.091(2) -0.057(2) 0.0127(16) -0.0517(18)
C191 0.0494(13) 0.0697(16) 0.0778(18) -0.0351(14) 0.0157(12) -0.0244(12)
N2 0.0511(9) 0.0415(9) 0.0353(8) -0.0110(7) 0.0032(7) -0.0231(8)
C20 0.0513(11) 0.0508(11) 0.0374(10) -0.0153(8) 0.0059(8) -0.0292(10)
C21 0.0692(15) 0.0584(13) 0.0471(12) -0.0237(10) 0.0061(10) -0.0337(12)
C22 0.0771(16) 0.0453(12) 0.0583(14) -0.0217(11) 0.0049(12) -0.0274(12)
C23 0.0560(12) 0.0415(10) 0.0439(11) -0.0127(9) 0.0051(9) -0.0229(9)
C24 0.0552(12) 0.0345(9) 0.0471(11) -0.0128(8) 0.0053(9) -0.0186(9)
C25 0.0566(12) 0.0348(10) 0.0517(12) -0.0082(9) 0.0038(10) -0.0189(9)
C26 0.0668(14) 0.0392(11) 0.0518(13) -0.0034(9) 0.0043(11) -0.0221(10)
C27 0.0631(14) 0.0415(11) 0.0541(13) -0.0046(10) -0.0023(11) -0.0182(10)
C28 0.0519(13) 0.0508(13) 0.0611(14) -0.0097(11) -0.0007(11) -0.0192(10)
C29 0.0558(13) 0.0437(11) 0.0522(13) -0.0131(9) 0.0080(10) -0.0203(10)
C251 0.0651(15) 0.0575(14) 0.0663(16) -0.0016(12) 0.0023(12) -0.0329(12)
C271 0.089(2) 0.0669(17) 0.0617(17) 0.0066(14) -0.0171(15) -0.0296(16)
C291 0.0640(15) 0.0755(18) 0.0635(16) -0.0158(13) 0.0147(12) -0.0354(14)
N3 0.0421(9) 0.0478(9) 0.0393(9) -0.0103(7) 0.0011(7) -0.0220(7)
C30 0.0478(11) 0.0497(11) 0.0395(10) -0.0068(9) -0.0027(8) -0.0271(9)
C31 0.0540(13) 0.0647(14) 0.0463(12) -0.0047(10) -0.0098(10) -0.0315(11)
C32 0.0416(11) 0.0664(15) 0.0589(14) -0.0074(12) -0.0040(10) -0.0226(11)
C33 0.0406(10) 0.0504(11) 0.0490(12) -0.0083(9) 0.0012(9) -0.0215(9)
C34 0.0360(10) 0.0545(12) 0.0559(13) -0.0172(10) 0.0076(9) -0.0222(9)
C35 0.0445(12) 0.0590(14) 0.0854(19) -0.0248(13) 0.0129(12) -0.0237(11)
C36 0.0600(16) 0.084(2) 0.115(3) -0.063(2) 0.0356(17) -0.0396(15)
C37 0.0657(16) 0.108(2) 0.080(2) -0.0530(19) 0.0312(15) -0.0575(17)
C38 0.0585(14) 0.0893(19) 0.0548(14) -0.0251(13) 0.0127(11) -0.0459(14)
C39 0.0501(12) 0.0629(14) 0.0514(13) -0.0180(11) 0.0074(10) -0.0308(11)
C351 0.078(2) 0.0539(16) 0.117(3) -0.0173(17) 0.0085(19) -0.0208(15)
C371 0.139(4) 0.177(4) 0.107(3) -0.099(3) 0.068(3) -0.110(4)
C391 0.105(2) 0.0612(16) 0.0583(16) -0.0141(13) 0.0182(15) -0.0421(16)
N4 0.0491(9) 0.0426(9) 0.0323(8) -0.0081(7) 0.0013(7) -0.0219(7)
C40 0.0609(13) 0.0450(11) 0.0436(11) -0.0139(9) 0.0102(9) -0.0256(10)
C41 0.102(2) 0.0523(13) 0.0440(12) -0.0184(10) 0.0120(13) -0.0414(14)
C42 0.115(2) 0.0714(17) 0.0437(13) -0.0062(12) -0.0119(14) -0.0617(18)
C43 0.0713(16) 0.0781(18) 0.0513(14) 0.0004(13) -0.0164(12) -0.0446(15)
C44 0.0506(12) 0.0600(13) 0.0413(11) -0.0063(10) -0.0033(9) -0.0245(10)
Li1 0.087(3) 0.110(4) 0.053(2) -0.036(3) 0.025(2) -0.065(3)
O1 0.056(5) 0.078(6) 0.0473(11) -0.019(3) 0.012(2) -0.030(5)
C1A 0.083(3) 0.118(7) 0.050(3) 0.005(4) -0.009(2) -0.045(4)
C1B 0.098(6) 0.104(11) 0.054(3) -0.001(5) 0.017(3) -0.035(7)
C1C 0.096(6) 0.092(11) 0.086(4) -0.029(6) 0.042(4) -0.051(8)
C1D 0.076(6) 0.130(9) 0.059(3) -0.044(4) 0.024(3) -0.063(6)
O1X 0.056(5) 0.078(6) 0.0473(11) -0.019(3) 0.012(2) -0.030(5)
C1AX 0.083(3) 0.118(7) 0.050(3) 0.005(4) -0.009(2) -0.045(4)
C1BX 0.098(6) 0.104(11) 0.054(3) -0.001(5) 0.017(3) -0.035(7)
C1CX 0.096(6) 0.092(11) 0.086(4) -0.029(6) 0.042(4) -0.051(8)
C1DX 0.076(6) 0.130(9) 0.059(3) -0.044(4) 0.024(3) -0.063(6)
O1Y 0.056(5) 0.078(6) 0.0473(11) -0.019(3) 0.012(2) -0.030(5)
C1AY 0.083(3) 0.118(7) 0.050(3) 0.005(4) -0.009(2) -0.045(4)
C1BY 0.098(6) 0.104(11) 0.054(3) -0.001(5) 0.017(3) -0.035(7)
C1CY 0.096(6) 0.092(11) 0.086(4) -0.029(6) 0.042(4) -0.051(8)
C1DY 0.076(6) 0.130(9) 0.059(3) -0.044(4) 0.024(3) -0.063(6)
O2 0.093(4) 0.0588(11) 0.052(2) -0.0139(12) -0.002(3) -0.0357(15)
C2A 0.076(4) 0.058(3) 0.060(3) -0.013(3) 0.004(2) -0.038(2)
C2B 0.078(2) 0.085(4) 0.060(3) -0.025(3) 0.0103(19) -0.051(3)
C2C 0.095(3) 0.115(4) 0.048(2) -0.015(2) 0.003(2) -0.062(3)
C2D 0.131(6) 0.056(2) 0.079(4) 0.004(2) -0.013(3) -0.037(3)
O2X 0.093(4) 0.0588(11) 0.052(2) -0.0139(12) -0.002(3) -0.0357(15)
C2AX 0.076(4) 0.058(3) 0.060(3) -0.013(3) 0.004(2) -0.038(2)
C2BX 0.078(2) 0.085(4) 0.060(3) -0.025(3) 0.0103(19) -0.051(3)
C2CX 0.095(3) 0.115(4) 0.048(2) -0.015(2) 0.003(2) -0.062(3)
C2DX 0.131(6) 0.056(2) 0.079(4) 0.004(2) -0.013(3) -0.037(3)
O3 0.136(2) 0.124(2) 0.1115(19) -0.0677(17) 0.0591(17) -0.0974(19)
C3A 0.169(5) 0.081(3) 0.163(5) -0.051(3) -0.044(4) -0.023(3)
C3B 0.187(7) 0.092(4) 0.356(12) -0.037(6) 0.045(7) -0.095(4)
C3C 0.141(4) 0.148(5) 0.141(4) -0.008(4) 0.025(3) -0.104(4)
C3D 0.150(4) 0.132(4) 0.115(4) -0.066(3) 0.053(3) -0.079(3)
O4 0.0781(16) 0.113(4) 0.0535(16) -0.030(3) 0.0211(12) -0.060(3)
C4A 0.088(3) 0.126(8) 0.061(3) -0.025(4) 0.003(2) -0.048(5)
C4B 0.070(4) 0.192(8) 0.078(6) -0.032(6) -0.005(4) -0.053(5)
C4C 0.085(3) 0.169(9) 0.089(3) -0.040(5) 0.032(2) -0.079(5)
C4D 0.083(3) 0.100(4) 0.069(3) -0.041(3) 0.027(2) -0.044(3)
O4X 0.0781(16) 0.113(4) 0.0535(16) -0.030(3) 0.0211(12) -0.060(3)
C4AX 0.088(3) 0.126(8) 0.061(3) -0.025(4) 0.003(2) -0.048(5)
C4BX 0.070(4) 0.192(8) 0.078(6) -0.032(6) -0.005(4) -0.053(5)
C4CX 0.085(3) 0.169(9) 0.089(3) -0.040(5) 0.032(2) -0.079(5)
C4DX 0.083(3) 0.100(4) 0.069(3) -0.041(3) 0.027(2) -0.044(3)
O5 0.156(4) 0.199(10) 0.121(4) 0.016(5) 0.009(3) -0.018(5)
C5A 0.113(3) 0.106(5) 0.096(6) -0.022(6) 0.022(5) -0.040(3)
C5B 0.121(4) 0.112(5) 0.078(3) -0.006(3) -0.004(3) -0.047(3)
C5C 0.101(4) 0.137(6) 0.064(3) -0.010(3) 0.014(3) -0.031(3)
C5D 0.121(4) 0.140(6) 0.162(6) -0.024(5) 0.013(4) -0.056(5)
O5X 0.156(4) 0.199(10) 0.121(4) 0.016(5) 0.009(3) -0.018(5)
C5AX 0.113(3) 0.106(5) 0.096(6) -0.022(6) 0.022(5) -0.040(3)
C5BX 0.121(4) 0.112(5) 0.078(3) -0.006(3) -0.004(3) -0.047(3)
C5CX 0.101(4) 0.137(6) 0.064(3) -0.010(3) 0.014(3) -0.031(3)
C5DX 0.121(4) 0.140(6) 0.162(6) -0.024(5) 0.013(4) -0.056(5)

loop_
_atom_type_symbol
_atom_type_description
_atom_type_scat_dispersion_real
_atom_type_scat_dispersion_imag
_atom_type_scat_source
C C 0.0033 0.0016 'International Tables Vol C Tables 4.2.6.8 and 6.1.1.4'
H H 0.0000 0.0000 'International Tables Vol C Tables 4.2.6.8 and 6.1.1.4'
N N 0.0061 0.0033 'International Tables Vol C Tables 4.2.6.8 and 6.1.1.4'
O O 0.0106 0.0060 'International Tables Vol C Tables 4.2.6.8 and 6.1.1.4'
Li Li -0.0003 0.0001 'International Tables Vol C Tables 4.2.6.8 and 6.1.1.4'
Zn Zn 0.2839 1.4301 'International Tables Vol C Tables 4.2.6.8 and 6.1.1.4'

loop_
_geom_angle_atom_site_label_1
_geom_angle_atom_site_label_2
_geom_angle_atom_site_label_3
_geom_angle
_geom_angle_site_symmetry_1
_geom_angle_site_symmetry_3
_geom_angle_publ_flag
N3 Zn1 N2 96.40(7) . . ?
N3 Zn1 N1 95.86(7) . . ?
N2 Zn1 N1 95.90(7) . . ?
N3 Zn1 N4 124.00(7) . . ?
N2 Zn1 N4 127.72(7) . . ?
N1 Zn1 N4 109.63(7) . . ?
C2 C1 H1A 109.5 . . ?
C2 C1 H1B 109.5 . . ?
H1A C1 H1B 109.5 . . ?
C2 C1 H1C 109.5 . . ?
H1A C1 H1C 109.5 . . ?
H1B C1 H1C 109.5 . . ?
C10 C2 C1 108.70(18) . . ?
C10 C2 C20 110.19(17) . . ?
C1 C2 C20 109.75(18) . . ?
C10 C2 C30 110.15(17) . . ?
C1 C2 C30 108.96(18) . . ?
C20 C2 C30 109.07(17) . . ?
C13 N1 C10 107.53(17) . . ?
C13 N1 Zn1 141.53(14) . . ?
C10 N1 Zn1 110.79(13) . . ?
N1 C10 C11 109.33(19) . . ?
N1 C10 C2 119.11(17) . . ?
C11 C10 C2 131.56(19) . . ?
C10 C11 C12 106.7(2) . . ?
C10 C11 H11A 126.6 . . ?
C12 C11 H11A 126.6 . . ?
C13 C12 C11 107.1(2) . . ?
C13 C12 H12A 126.4 . . ?
C11 C12 H12A 126.4 . . ?
N1 C13 C12 109.30(19) . . ?
N1 C13 C14 121.04(18) . . ?
C12 C13 C14 129.46(19) . . ?
C19 C14 C15 118.79(19) . . ?
C19 C14 C13 121.54(18) . . ?
C15 C14 C13 119.67(19) . . ?
C16 C15 C14 119.6(2) . . ?
C16 C15 C151 119.7(2) . . ?
C14 C15 C151 120.7(2) . . ?
C17 C16 C15 122.1(2) . . ?
C17 C16 H16A 119.0 . . ?
C15 C16 H16A 119.0 . . ?
C18 C17 C16 118.2(2) . . ?
C18 C17 C171 121.3(2) . . ?
C16 C17 C171 120.5(2) . . ?
C17 C18 C19 121.6(2) . . ?
C17 C18 H18A 119.2 . . ?
C19 C18 H18A 119.2 . . ?
C18 C19 C14 119.8(2) . . ?
C18 C19 C191 119.1(2) . . ?
C14 C19 C191 121.1(2) . . ?
C15 C151 H15A 109.5 . . ?
C15 C151 H15B 109.5 . . ?
H15A C151 H15B 109.5 . . ?
C15 C151 H15C 109.5 . . ?
H15A C151 H15C 109.5 . . ?
H15B C151 H15C 109.5 . . ?
C17 C171 H17A 109.5 . . ?
C17 C171 H17B 109.5 . . ?
H17A C171 H17B 109.5 . . ?
C17 C171 H17C 109.5 . . ?
H17A C171 H17C 109.5 . . ?
H17B C171 H17C 109.5 . . ?
C19 C191 H19A 109.5 . . ?
C19 C191 H19B 109.5 . . ?
H19A C191 H19B 109.5 . . ?
C19 C191 H19C 109.5 . . ?
H19A C191 H19C 109.5 . . ?
H19B C191 H19C 109.5 . . ?
C23 N2 C20 107.10(17) . . ?
C23 N2 Zn1 142.77(14) . . ?
C20 N2 Zn1 109.81(13) . . ?
N2 C20 C21 109.4(2) . . ?
N2 C20 C2 120.00(17) . . ?
C21 C20 C2 130.57(19) . . ?
C20 C21 C22 106.8(2) . . ?
C20 C21 H21A 126.6 . . ?
C22 C21 H21A 126.6 . . ?
C23 C22 C21 107.0(2) . . ?
C23 C22 H22A 126.5 . . ?
C21 C22 H22A 126.5 . . ?
N2 C23 C22 109.6(2) . . ?
N2 C23 C24 121.87(18) . . ?
C22 C23 C24 128.5(2) . . ?
C25 C24 C29 118.9(2) . . ?
C25 C24 C23 120.7(2) . . ?
C29 C24 C23 120.4(2) . . ?
C26 C25 C24 119.5(2) . . ?
C26 C25 C251 119.7(2) . . ?
C24 C25 C251 120.8(2) . . ?
C27 C26 C25 122.4(2) . . ?
C27 C26 H26A 118.8 . . ?
C25 C26 H26A 118.8 . . ?
C28 C27 C26 117.7(2) . . ?
C28 C27 C271 121.5(3) . . ?
C26 C27 C271 120.8(3) . . ?
C27 C28 C29 122.1(2) . . ?
C27 C28 H28A 119.0 . . ?
C29 C28 H28A 119.0 . . ?
C28 C29 C24 119.6(2) . . ?
C28 C29 C291 119.8(2) . . ?
C24 C29 C291 120.6(2) . . ?
C25 C251 H25A 109.5 . . ?
C25 C251 H25B 109.5 . . ?
H25A C251 H25B 109.5 . . ?
C25 C251 H25C 109.5 . . ?
H25A C251 H25C 109.5 . . ?
H25B C251 H25C 109.5 . . ?
C27 C271 H27A 109.5 . . ?
C27 C271 H27B 109.5 . . ?
H27A C271 H27B 109.5 . . ?
C27 C271 H27C 109.5 . . ?
H27A C271 H27C 109.5 . . ?
H27B C271 H27C 109.5 . . ?
C29 C291 H29A 109.5 . . ?
C29 C291 H29B 109.5 . . ?
H29A C291 H29B 109.5 . . ?
C29 C291 H29C 109.5 . . ?
H29A C291 H29C 109.5 . . ?
H29B C291 H29C 109.5 . . ?
C33 N3 C30 107.33(17) . . ?
C33 N3 Zn1 142.54(15) . . ?
C30 N3 Zn1 109.97(13) . . ?
N3 C30 C31 109.3(2) . . ?
N3 C30 C2 119.99(17) . . ?
C31 C30 C2 130.7(2) . . ?
C30 C31 C32 106.8(2) . . ?
C30 C31 H31A 126.6 . . ?
C32 C31 H31A 126.6 . . ?
C33 C32 C31 107.5(2) . . ?
C33 C32 H32A 126.3 . . ?
C31 C32 H32A 126.3 . . ?
N3 C33 C32 109.1(2) . . ?
N3 C33 C34 121.55(18) . . ?
C32 C33 C34 129.3(2) . . ?
C39 C34 C35 118.2(2) . . ?
C39 C34 C33 120.3(2) . . ?
C35 C34 C33 121.5(2) . . ?
C36 C35 C34 118.9(3) . . ?
C36 C35 C351 120.3(3) . . ?
C34 C35 C351 120.8(3) . . ?
C37 C36 C35 123.1(3) . . ?
C37 C36 H36A 118.5 . . ?
C35 C36 H36A 118.5 . . ?
C36 C37 C38 117.2(3) . . ?
C36 C37 C371 121.7(3) . . ?
C38 C37 C371 121.1(4) . . ?
C37 C38 C39 122.3(3) . . ?
C37 C38 H38A 118.8 . . ?
C39 C38 H38A 118.8 . . ?
C38 C39 C34 120.3(2) . . ?
C38 C39 C391 118.7(2) . . ?
C34 C39 C391 121.0(2) . . ?
C35 C351 H35A 109.5 . . ?
C35 C351 H35B 109.5 . . ?
H35A C351 H35B 109.5 . . ?
C35 C351 H35C 109.5 . . ?
H35A C351 H35C 109.5 . . ?
H35B C351 H35C 109.5 . . ?
C37 C371 H37A 109.5 . . ?
C37 C371 H37B 109.5 . . ?
H37A C371 H37B 109.5 . . ?
C37 C371 H37C 109.5 . . ?
H37A C371 H37C 109.5 . . ?
H37B C371 H37C 109.5 . . ?
C39 C391 H39A 109.5 . . ?
C39 C391 H39B 109.5 . . ?
H39A C391 H39B 109.5 . . ?
C39 C391 H39C 109.5 . . ?
H39A C391 H39C 109.5 . . ?
H39B C391 H39C 109.5 . . ?
C40 N4 C44 117.95(19) . . ?
C40 N4 Zn1 123.36(15) . . ?
C44 N4 Zn1 117.36(14) . . ?
N4 C40 C41 122.0(2) . . ?
N4 C40 H40A 119.0 . . ?
C41 C40 H40A 119.0 . . ?
C42 C41 C40 119.7(2) . . ?
C42 C41 H41A 120.1 . . ?
C40 C41 H41A 120.1 . . ?
C41 C42 C43 119.1(2) . . ?
C41 C42 H42A 120.4 . . ?
C43 C42 H42A 120.4 . . ?
C42 C43 C44 118.7(3) . . ?
C42 C43 H43A 120.6 . . ?
C44 C43 H43A 120.6 . . ?
N4 C44 C43 122.5(2) . . ?
N4 C44 H44A 118.7 . . ?
C43 C44 H44A 118.7 . . ?
O4 Li1 O2 114.1(15) . . ?
O4 Li1 O2X 108.4(7) . . ?
O2 Li1 O2X 6(2) . . ?
O4 Li1 O1Y 121.5(9) . . ?
O2 Li1 O1Y 102.5(17) . . ?
O2X Li1 O1Y 108.0(10) . . ?
O4 Li1 O1X 124.8(8) . . ?
O2 Li1 O1X 106.1(17) . . ?
O2X Li1 O1X 111.9(9) . . ?
O1Y Li1 O1X 8.5(10) . . ?
O4 Li1 O3 96.1(5) . . ?
O2 Li1 O3 113.2(8) . . ?
O2X Li1 O3 112.6(4) . . ?
O1Y Li1 O3 109.8(9) . . ?
O1X Li1 O3 101.3(6) . . ?
O4 Li1 O1 116.7(8) . . ?
O2 Li1 O1 103.5(16) . . ?
O2X Li1 O1 108.8(9) . . ?
O1Y Li1 O1 5.4(13) . . ?
O1X Li1 O1 13.2(9) . . ?
O3 Li1 O1 113.7(7) . . ?
O4 Li1 O4X 17.1(4) . . ?
O2 Li1 O4X 109.1(13) . . ?
O2X Li1 O4X 104.4(6) . . ?
O1Y Li1 O4X 109.2(9) . . ?
O1X Li1 O4X 114.3(6) . . ?
O3 Li1 O4X 112.6(3) . . ?
O1 Li1 O4X 103.9(6) . . ?
C1D O1 C1A 107.0(9) . . ?
C1D O1 Li1 120.1(13) . . ?
C1A O1 Li1 129.9(16) . . ?
O1 C1A C1B 108.0(9) . . ?
O1 C1A H1A1 110.1 . . ?
C1B C1A H1A1 110.1 . . ?
O1 C1A H1A2 110.1 . . ?
C1B C1A H1A2 110.1 . . ?
H1A1 C1A H1A2 108.4 . . ?
C1C C1B C1A 105.5(9) . . ?
C1C C1B H1B1 110.6 . . ?
C1A C1B H1B1 110.6 . . ?
C1C C1B H1B2 110.6 . . ?
C1A C1B H1B2 110.6 . . ?
H1B1 C1B H1B2 108.8 . . ?
C1B C1C C1D 104.1(8) . . ?
C1B C1C H1C1 110.9 . . ?
C1D C1C H1C1 110.9 . . ?
C1B C1C H1C2 110.9 . . ?
C1D C1C H1C2 110.9 . . ?
H1C1 C1C H1C2 109.0 . . ?
O1 C1D C1C 109.2(9) . . ?
O1 C1D H1D1 109.8 . . ?
C1C C1D H1D1 109.8 . . ?
O1 C1D H1D2 109.8 . . ?
C1C C1D H1D2 109.8 . . ?
H1D1 C1D H1D2 108.3 . . ?
C1DX O1X C1AX 106.7(10) . . ?
C1DX O1X Li1 128.5(13) . . ?
C1AX O1X Li1 124.2(15) . . ?
O1X C1AX C1BX 107.2(11) . . ?
O1X C1AX H1A3 110.3 . . ?
C1BX C1AX H1A3 110.3 . . ?
O1X C1AX H1A4 110.3 . . ?
C1BX C1AX H1A4 110.3 . . ?
H1A3 C1AX H1A4 108.5 . . ?
C1CX C1BX C1AX 107.7(10) . . ?
C1CX C1BX H1B3 110.2 . . ?
C1AX C1BX H1B3 110.2 . . ?
C1CX C1BX H1B4 110.2 . . ?
C1AX C1BX H1B4 110.2 . . ?
H1B3 C1BX H1B4 108.5 . . ?
C1BX C1CX C1DX 104.2(11) . . ?
C1BX C1CX H1C3 110.9 . . ?
C1DX C1CX H1C3 110.9 . . ?
C1BX C1CX H1C4 110.9 . . ?
C1DX C1CX H1C4 110.9 . . ?
H1C3 C1CX H1C4 108.9 . . ?
O1X C1DX C1CX 108.1(11) . . ?
O1X C1DX H1D3 110.1 . . ?
C1CX C1DX H1D3 110.1 . . ?
O1X C1DX H1D4 110.1 . . ?
C1CX C1DX H1D4 110.1 . . ?
H1D3 C1DX H1D4 108.4 . . ?
C1DY O1Y C1AY 107.5(13) . . ?
C1DY O1Y Li1 121.5(18) . . ?
C1AY O1Y Li1 115.3(16) . . ?
O1Y C1AY C1BY 106.8(12) . . ?
O1Y C1AY H1A5 110.4 . . ?
C1BY C1AY H1A5 110.4 . . ?
O1Y C1AY H1A6 110.4 . . ?
C1BY C1AY H1A6 110.4 . . ?
H1A5 C1AY H1A6 108.6 . . ?
C1CY C1BY C1AY 102.1(12) . . ?
C1CY C1BY H1B5 111.4 . . ?
C1AY C1BY H1B5 111.4 . . ?
C1CY C1BY H1B6 111.4 . . ?
C1AY C1BY H1B6 111.4 . . ?
H1B5 C1BY H1B6 109.2 . . ?
C1BY C1CY C1DY 108.5(12) . . ?
C1BY C1CY H1C5 110.0 . . ?
C1DY C1CY H1C5 110.0 . . ?
C1BY C1CY H1C6 110.0 . . ?
C1DY C1CY H1C6 110.0 . . ?
H1C5 C1CY H1C6 108.4 . . ?
O1Y C1DY C1CY 105.8(12) . . ?
O1Y C1DY H1D5 110.6 . . ?
C1CY C1DY H1D5 110.6 . . ?
O1Y C1DY H1D6 110.6 . . ?
C1CY C1DY H1D6 110.6 . . ?
H1D5 C1DY H1D6 108.7 . . ?
C2A O2 C2D 111.8(16) . . ?
C2A O2 Li1 128.0(17) . . ?
C2D O2 Li1 119.5(14) . . ?
O2 C2A C2B 106.4(18) . . ?
O2 C2A H2A1 110.4 . . ?
C2B C2A H2A1 110.4 . . ?
O2 C2A H2A2 110.4 . . ?
C2B C2A H2A2 110.4 . . ?
H2A1 C2A H2A2 108.6 . . ?
C2A C2B C2C 105.1(16) . . ?
C2A C2B H2B1 110.7 . . ?
C2C C2B H2B1 110.7 . . ?
C2A C2B H2B2 110.7 . . ?
C2C C2B H2B2 110.7 . . ?
H2B1 C2B H2B2 108.8 . . ?
C2D C2C C2B 103.5(10) . . ?
C2D C2C H2C1 111.1 . . ?
C2B C2C H2C1 111.1 . . ?
C2D C2C H2C2 111.1 . . ?
C2B C2C H2C2 111.1 . . ?
H2C1 C2C H2C2 109.0 . . ?
O2 C2D C2C 106.3(16) . . ?
O2 C2D H2D1 110.5 . . ?
C2C C2D H2D1 110.5 . . ?
O2 C2D H2D2 110.5 . . ?
C2C C2D H2D2 110.5 . . ?
H2D1 C2D H2D2 108.7 . . ?
C2AX O2X C2DX 105.8(6) . . ?
C2AX O2X Li1 123.0(8) . . ?
C2DX O2X Li1 130.7(8) . . ?
O2X C2AX C2BX 109.4(7) . . ?
O2X C2AX H2A3 109.8 . . ?
C2BX C2AX H2A3 109.8 . . ?
O2X C2AX H2A4 109.8 . . ?
C2BX C2AX H2A4 109.8 . . ?
H2A3 C2AX H2A4 108.2 . . ?
C2AX C2BX C2CX 102.0(4) . . ?
C2AX C2BX H2B3 111.4 . . ?
C2CX C2BX H2B3 111.4 . . ?
C2AX C2BX H2B4 111.4 . . ?
C2CX C2BX H2B4 111.4 . . ?
H2B3 C2BX H2B4 109.2 . . ?
C2BX C2CX C2DX 103.7(4) . . ?
C2BX C2CX H2C3 111.0 . . ?
C2DX C2CX H2C3 111.0 . . ?
C2BX C2CX H2C4 111.0 . . ?
C2DX C2CX H2C4 111.0 . . ?
H2C3 C2CX H2C4 109.0 . . ?
O2X C2DX C2CX 103.5(5) . . ?
O2X C2DX H2D3 111.1 . . ?
C2CX C2DX H2D3 111.1 . . ?
O2X C2DX H2D4 111.1 . . ?
C2CX C2DX H2D4 111.1 . . ?
H2D3 C2DX H2D4 109.0 . . ?
C3C O3 C3D 105.8(4) . . ?
C3C O3 Li1 126.8(3) . . ?
C3D O3 Li1 127.2(3) . . ?
C3B C3A C3D 102.8(5) . . ?
C3B C3A H3A1 111.2 . . ?
C3D C3A H3A1 111.2 . . ?
C3B C3A H3A2 111.2 . . ?
C3D C3A H3A2 111.2 . . ?
H3A1 C3A H3A2 109.1 . . ?
C3A C3B C3C 109.6(4) . . ?
C3A C3B H3B1 109.7 . . ?
C3C C3B H3B1 109.7 . . ?
C3A C3B H3B2 109.7 . . ?
C3C C3B H3B2 109.7 . . ?
H3B1 C3B H3B2 108.2 . . ?
O3 C3C C3B 106.3(5) . . ?
O3 C3C H3C1 110.5 . . ?
C3B C3C H3C1 110.5 . . ?
O3 C3C H3C2 110.5 . . ?
C3B C3C H3C2 110.5 . . ?
H3C1 C3C H3C2 108.7 . . ?
O3 C3D C3A 107.5(4) . . ?
O3 C3D H3D1 110.2 . . ?
C3A C3D H3D1 110.2 . . ?
O3 C3D H3D2 110.2 . . ?
C3A C3D H3D2 110.2 . . ?
H3D1 C3D H3D2 108.5 . . ?
C4D O4 C4A 109.7(15) . . ?
C4D O4 Li1 119.7(10) . . ?
C4A O4 Li1 129.9(14) . . ?
C4B C4A O4 98.4(19) . . ?
C4B C4A H4A1 112.1 . . ?
O4 C4A H4A1 112.1 . . ?
C4B C4A H4A2 112.1 . . ?
O4 C4A H4A2 112.1 . . ?
H4A1 C4A H4A2 109.7 . . ?
C4A C4B C4C 113(2) . . ?
C4A C4B H4B1 109.1 . . ?
C4C C4B H4B1 109.1 . . ?
C4A C4B H4B2 109.1 . . ?
C4C C4B H4B2 109.1 . . ?
H4B1 C4B H4B2 107.8 . . ?
C4D C4C C4B 96.8(19) . . ?
C4D C4C H4C1 112.4 . . ?
C4B C4C H4C1 112.4 . . ?
C4D C4C H4C2 112.4 . . ?
C4B C4C H4C2 112.4 . . ?
H4C1 C4C H4C2 110.0 . . ?
C4C C4D O4 103.0(14) . . ?
C4C C4D H4D1 111.2 . . ?
O4 C4D H4D1 111.2 . . ?
C4C C4D H4D2 111.2 . . ?
O4 C4D H4D2 111.2 . . ?
H4D1 C4D H4D2 109.1 . . ?
C4AX O4X C4DX 105.7(6) . . ?
C4AX O4X Li1 124.7(6) . . ?
C4DX O4X Li1 126.4(4) . . ?
O4X C4AX C4BX 110.3(7) . . ?
O4X C4AX H4A3 109.6 . . ?
C4BX C4AX H4A3 109.6 . . ?
O4X C4AX H4A4 109.6 . . ?
C4BX C4AX H4A4 109.6 . . ?
H4A3 C4AX H4A4 108.1 . . ?
C4AX C4BX C4CX 102.9(7) . . ?
C4AX C4BX H4B3 111.2 . . ?
C4CX C4BX H4B3 111.2 . . ?
C4AX C4BX H4B4 111.2 . . ?
C4CX C4BX H4B4 111.2 . . ?
H4B3 C4BX H4B4 109.1 . . ?
C4DX C4CX C4BX 99.1(8) . . ?
C4DX C4CX H4C3 112.0 . . ?
C4BX C4CX H4C3 112.0 . . ?
C4DX C4CX H4C4 112.0 . . ?
C4BX C4CX H4C4 112.0 . . ?
H4C3 C4CX H4C4 109.6 . . ?
O4X C4DX C4CX 107.7(5) . . ?
O4X C4DX H4D3 110.2 . . ?
C4CX C4DX H4D3 110.2 . . ?
O4X C4DX H4D4 110.2 . . ?
C4CX C4DX H4D4 110.2 . . ?
H4D3 C4DX H4D4 108.5 . . ?
C5D O5 C5A 103.6(9) . . ?
O5 C5A C5B 106.1(8) . . ?
O5 C5A H5A1 110.5 . . ?
C5B C5A H5A1 110.5 . . ?
O5 C5A H5A2 110.5 . . ?
C5B C5A H5A2 110.5 . . ?
H5A1 C5A H5A2 108.7 . . ?
C5A C5B C5C 102.4(6) . . ?
C5A C5B H5B1 111.3 . . ?
C5C C5B H5B1 111.3 . . ?
C5A C5B H5B2 111.3 . . ?
C5C C5B H5B2 111.3 . . ?
H5B1 C5B H5B2 109.2 . . ?
C5B C5C C5D 97.1(6) . . ?
C5B C5C H5C1 112.3 . . ?
C5D C5C H5C1 112.3 . . ?
C5B C5C H5C2 112.3 . . ?
C5D C5C H5C2 112.3 . . ?
H5C1 C5C H5C2 109.9 . . ?
O5 C5D C5C 91.0(10) . . ?
O5 C5D H5D1 113.5 . . ?
C5C C5D H5D1 113.5 . . ?
O5 C5D H5D2 113.5 . . ?
C5C C5D H5D2 113.5 . . ?
H5D1 C5D H5D2 110.8 . . ?
C5DX O5X C5AX 105.7(15) . . ?
O5X C5AX C5BX 96.8(9) . . ?
O5X C5AX H5A3 112.4 . . ?
C5BX C5AX H5A3 112.4 . . ?
O5X C5AX H5A4 112.4 . . ?
C5BX C5AX H5A4 112.4 . . ?
H5A3 C5AX H5A4 110.0 . . ?
C5CX C5BX C5AX 105.4(7) . . ?
C5CX C5BX H5B3 110.7 . . ?
C5AX C5BX H5B3 110.7 . . ?
C5CX C5BX H5B4 110.7 . . ?
C5AX C5BX H5B4 110.7 . . ?
H5B3 C5BX H5B4 108.8 . . ?
C5BX C5CX C5DX 104.5(8) . . ?
C5BX C5CX H5C3 110.9 . . ?
C5DX C5CX H5C3 110.9 . . ?
C5BX C5CX H5C4 110.9 . . ?
C5DX C5CX H5C4 110.9 . . ?
H5C3 C5CX H5C4 108.9 . . ?
O5X C5DX C5CX 88.1(11) . . ?
O5X C5DX H5D3 114.0 . . ?
C5CX C5DX H5D3 114.0 . . ?
O5X C5DX H5D4 114.0 . . ?
C5CX C5DX H5D4 114.0 . . ?
H5D3 C5DX H5D4 111.2 . . ?

loop_
_geom_bond_atom_site_label_1
_geom_bond_atom_site_label_2
_geom_bond_distance
_geom_bond_site_symmetry_2
_geom_bond_publ_flag
Zn1 N3 1.9808(17) . ?
Zn1 N2 1.9841(17) . ?
Zn1 N1 1.9867(17) . ?
Zn1 N4 2.0081(16) . ?
C1 C2 1.533(3) . ?
C1 H1A 0.9800 . ?
C1 H1B 0.9800 . ?
C1 H1C 0.9800 . ?
C2 C10 1.531(3) . ?
C2 C20 1.534(3) . ?
C2 C30 1.536(3) . ?
N1 C13 1.372(3) . ?
N1 C10 1.375(3) . ?
C10 C11 1.379(3) . ?
C11 C12 1.414(3) . ?
C11 H11A 0.9500 . ?
C12 C13 1.376(3) . ?
C12 H12A 0.9500 . ?
C13 C14 1.489(3) . ?
C14 C19 1.405(3) . ?
C14 C15 1.410(3) . ?
C15 C16 1.392(3) . ?
C15 C151 1.510(3) . ?
C16 C17 1.391(3) . ?
C16 H16A 0.9500 . ?
C17 C18 1.380(3) . ?
C17 C171 1.519(3) . ?
C18 C19 1.404(3) . ?
C18 H18A 0.9500 . ?
C19 C191 1.509(3) . ?
C151 H15A 0.9800 . ?
C151 H15B 0.9800 . ?
C151 H15C 0.9800 . ?
C171 H17A 0.9800 . ?
C171 H17B 0.9800 . ?
C171 H17C 0.9800 . ?
C191 H19A 0.9800 . ?
C191 H19B 0.9800 . ?
C191 H19C 0.9800 . ?
N2 C23 1.369(3) . ?
N2 C20 1.381(3) . ?
C20 C21 1.382(3) . ?
C21 C22 1.408(4) . ?
C21 H21A 0.9500 . ?
C22 C23 1.383(3) . ?
C22 H22A 0.9500 . ?
C23 C24 1.489(3) . ?
C24 C25 1.404(3) . ?
C24 C29 1.406(3) . ?
C25 C26 1.391(3) . ?
C25 C251 1.504(4) . ?
C26 C27 1.386(4) . ?
C26 H26A 0.9500 . ?
C27 C28 1.383(4) . ?
C27 C271 1.523(4) . ?
C28 C29 1.396(3) . ?
C28 H28A 0.9500 . ?
C29 C291 1.515(4) . ?
C251 H25A 0.9800 . ?
C251 H25B 0.9800 . ?
C251 H25C 0.9800 . ?
C271 H27A 0.9800 . ?
C271 H27B 0.9800 . ?
C271 H27C 0.9800 . ?
C291 H29A 0.9800 . ?
C291 H29B 0.9800 . ?
C291 H29C 0.9800 . ?
N3 C33 1.376(3) . ?
N3 C30 1.379(3) . ?
C30 C31 1.382(3) . ?
C31 C32 1.406(4) . ?
C31 H31A 0.9500 . ?
C32 C33 1.381(3) . ?
C32 H32A 0.9500 . ?
C33 C34 1.485(3) . ?
C34 C39 1.394(3) . ?
C34 C35 1.417(3) . ?
C35 C36 1.397(4) . ?
C35 C351 1.505(5) . ?
C36 C37 1.373(5) . ?
C36 H36A 0.9500 . ?
C37 C38 1.380(4) . ?
C37 C371 1.511(4) . ?
C38 C39 1.392(3) . ?
C38 H38A 0.9500 . ?
C39 C391 1.504(4) . ?
C351 H35A 0.9800 . ?
C351 H35B 0.9800 . ?
C351 H35C 0.9800 . ?
C371 H37A 0.9800 . ?
C371 H37B 0.9800 . ?
C371 H37C 0.9800 . ?
C391 H39A 0.9800 . ?
C391 H39B 0.9800 . ?
C391 H39C 0.9800 . ?
N4 C40 1.344(3) . ?
N4 C44 1.344(3) . ?
C40 C41 1.382(3) . ?
C40 H40A 0.9500 . ?
C41 C42 1.363(4) . ?
C41 H41A 0.9500 . ?
C42 C43 1.377(4) . ?
C42 H42A 0.9500 . ?
C43 C44 1.385(3) . ?
C43 H43A 0.9500 . ?
C44 H44A 0.9500 . ?
Li1 O4 1.900(13) . ?
Li1 O2 1.912(16) . ?
Li1 O2X 1.916(8) . ?
Li1 O1Y 1.926(13) . ?
Li1 O1X 1.927(11) . ?
Li1 O3 1.930(6) . ?
Li1 O1 1.936(11) . ?
Li1 O4X 1.944(7) . ?
O1 C1D 1.410(11) . ?
O1 C1A 1.448(13) . ?
C1A C1B 1.498(13) . ?
C1A H1A1 0.9900 . ?
C1A H1A2 0.9900 . ?
C1B C1C 1.452(11) . ?
C1B H1B1 0.9900 . ?
C1B H1B2 0.9900 . ?
C1C C1D 1.495(11) . ?
C1C H1C1 0.9900 . ?
C1C H1C2 0.9900 . ?
C1D H1D1 0.9900 . ?
C1D H1D2 0.9900 . ?
O1X C1DX 1.422(11) . ?
O1X C1AX 1.446(13) . ?
C1AX C1BX 1.488(14) . ?
C1AX H1A3 0.9900 . ?
C1AX H1A4 0.9900 . ?
C1BX C1CX 1.456(13) . ?
C1BX H1B3 0.9900 . ?
C1BX H1B4 0.9900 . ?
C1CX C1DX 1.489(14) . ?
C1CX H1C3 0.9900 . ?
C1CX H1C4 0.9900 . ?
C1DX H1D3 0.9900 . ?
C1DX H1D4 0.9900 . ?
O1Y C1DY 1.432(13) . ?
O1Y C1AY 1.453(15) . ?
C1AY C1BY 1.478(14) . ?
C1AY H1A5 0.9900 . ?
C1AY H1A6 0.9900 . ?
C1BY C1CY 1.460(14) . ?
C1BY H1B5 0.9900 . ?
C1BY H1B6 0.9900 . ?
C1CY C1DY 1.488(14) . ?
C1CY H1C5 0.9900 . ?
C1CY H1C6 0.9900 . ?
C1DY H1D5 0.9900 . ?
C1DY H1D6 0.9900 . ?
O2 C2A 1.36(2) . ?
O2 C2D 1.36(2) . ?
C2A C2B 1.470(17) . ?
C2A H2A1 0.9900 . ?
C2A H2A2 0.9900 . ?
C2B C2C 1.487(15) . ?
C2B H2B1 0.9900 . ?
C2B H2B2 0.9900 . ?
C2C C2D 1.448(14) . ?
C2C H2C1 0.9900 . ?
C2C H2C2 0.9900 . ?
C2D H2D1 0.9900 . ?
C2D H2D2 0.9900 . ?
O2X C2AX 1.473(10) . ?
O2X C2DX 1.477(12) . ?
C2AX C2BX 1.477(9) . ?
C2AX H2A3 0.9900 . ?
C2AX H2A4 0.9900 . ?
C2BX C2CX 1.485(6) . ?
C2BX H2B3 0.9900 . ?
C2BX H2B4 0.9900 . ?
C2CX C2DX 1.524(7) . ?
C2CX H2C3 0.9900 . ?
C2CX H2C4 0.9900 . ?
C2DX H2D3 0.9900 . ?
C2DX H2D4 0.9900 . ?
O3 C3C 1.413(5) . ?
O3 C3D 1.422(5) . ?
C3A C3B 1.424(9) . ?
C3A C3D 1.433(6) . ?
C3A H3A1 0.9900 . ?
C3A H3A2 0.9900 . ?
C3B C3C 1.427(9) . ?
C3B H3B1 0.9900 . ?
C3B H3B2 0.9900 . ?
C3C H3C1 0.9900 . ?
C3C H3C2 0.9900 . ?
C3D H3D1 0.9900 . ?
C3D H3D2 0.9900 . ?
O4 C4D 1.425(15) . ?
O4 C4A 1.43(2) . ?
C4A C4B 1.42(2) . ?
C4A H4A1 0.9900 . ?
C4A H4A2 0.9900 . ?
C4B C4C 1.46(2) . ?
C4B H4B1 0.9900 . ?
C4B H4B2 0.9900 . ?
C4C C4D 1.41(2) . ?
C4C H4C1 0.9900 . ?
C4C H4C2 0.9900 . ?
C4D H4D1 0.9900 . ?
C4D H4D2 0.9900 . ?
O4X C4AX 1.404(8) . ?
O4X C4DX 1.430(6) . ?
C4AX C4BX 1.496(12) . ?
C4AX H4A3 0.9900 . ?
C4AX H4A4 0.9900 . ?
C4BX C4CX 1.556(10) . ?
C4BX H4B3 0.9900 . ?
C4BX H4B4 0.9900 . ?
C4CX C4DX 1.496(9) . ?
C4CX H4C3 0.9900 . ?
C4CX H4C4 0.9900 . ?
C4DX H4D3 0.9900 . ?
C4DX H4D4 0.9900 . ?
O5 C5D 1.492(14) . ?
O5 C5A 1.492(11) . ?
C5A C5B 1.518(9) . ?
C5A H5A1 0.9900 . ?
C5A H5A2 0.9900 . ?
C5B C5C 1.531(10) . ?
C5B H5B1 0.9900 . ?
C5B H5B2 0.9900 . ?
C5C C5D 1.689(11) . ?
C5C H5C1 0.9900 . ?
C5C H5C2 0.9900 . ?
C5D H5D1 0.9900 . ?
C5D H5D2 0.9900 . ?
O5X C5DX 1.474(17) . ?
O5X C5AX 1.475(13) . ?
C5AX C5BX 1.544(11) . ?
C5AX H5A3 0.9900 . ?
C5AX H5A4 0.9900 . ?
C5BX C5CX 1.432(11) . ?
C5BX H5B3 0.9900 . ?
C5BX H5B4 0.9900 . ?
C5CX C5DX 1.562(12) . ?
C5CX H5C3 0.9900 . ?
C5CX H5C4 0.9900 . ?
C5DX H5D3 0.9900 . ?
C5DX H5D4 0.9900 . ?
